data_4126844
loop_
_publ_author_name
'Taylor, Laurence J.'
'B\"uhl, Michael'
'Chalmers, Brian A.'
'Ray, Matthew J.'
'Wawrzyniak, Piotr'
'Walton, John C.'
'Cordes, David B.'
'Slawin, Alexandra M. Z.'
'Woollins, J. Derek'
'Kilian, Petr'

_publ_section_title
;
 Dealkanative Main Group Couplings Across the peri-Gap.
;
_journal_name_full 'Journal of the American Chemical Society'
_journal_paper_doi 10.1021/jacs.7b08682
_journal_year 2017
_chemical_formula_moiety 'C30 H32 As2 Cl3 P'
_chemical_formula_sum 'C30 H32 As2 Cl3 P'
_chemical_formula_weight 679.76
_space_group_IT_number 14
_symmetry_cell_setting monoclinic
_symmetry_Int_Tables_number 14
_symmetry_space_group_name_Hall '-P 2yn'
_symmetry_space_group_name_H-M 'P 1 21/n 1'
_atom_sites_solution_hydrogens geom
_atom_sites_solution_primary direct
_atom_sites_solution_secondary difmap
_audit_creation_date 2014-03-24
_audit_creation_method 'by CrystalStructure 4.1'
_cell_angle_alpha 90.0000
_cell_angle_beta 95.712(3)
_cell_angle_gamma 90.0000
_cell_formula_units_Z 4
_cell_length_a 14.745(2)
_cell_length_b 7.8199(12)
_cell_length_c 25.564(4)
_cell_measurement_reflns_used 8468
_cell_measurement_temperature 93
_cell_measurement_theta_max 25.35
_cell_measurement_theta_min 2.73
_cell_volume 2933.0(8)
_computing_cell_refinement 'CrystalClear-SM Expert 2.1 b29'
_computing_data_collection 'CrystalClear-SM Expert 2.1 b29 (Rigaku, 2013)'
_computing_data_reduction 'CrystalClear-SM Expert 2.1 b29'
_computing_molecular_graphics 'CrystalStructure 4.1'
_computing_publication_material 'CrystalStructure 4.1 (Rigaku, 2013)'
_computing_structure_refinement 'SHELXL-2013 (Sheldrick, 2013)'
_computing_structure_solution 'SHELXS97 (Sheldrick, 2008)'
_diffrn_ambient_temperature 93
_diffrn_detector_area_resol_mean 5.811
_diffrn_measured_fraction_theta_full 0.997
_diffrn_measured_fraction_theta_max 0.997
_diffrn_measurement_device_type 'Rigaku XtaLAB P100'
_diffrn_measurement_method \w
_diffrn_radiation_type 'Mo K\a'
_diffrn_radiation_wavelength 0.71075
_diffrn_reflns_av_R_equivalents 0.0362
_diffrn_reflns_limit_h_max 16
_diffrn_reflns_limit_h_min -17
_diffrn_reflns_limit_k_max 9
_diffrn_reflns_limit_k_min -9
_diffrn_reflns_limit_l_max 30
_diffrn_reflns_limit_l_min -30
_diffrn_reflns_number 28423
_diffrn_reflns_theta_full 25.36
_diffrn_reflns_theta_max 25.36
_diffrn_reflns_theta_min 2.65
_diffrn_standards_number 0
_exptl_absorpt_coefficient_mu 2.625
_exptl_absorpt_correction_T_max 0.924
_exptl_absorpt_correction_T_min 0.656
_exptl_absorpt_correction_type multi-scan
_exptl_absorpt_process_details 'REQAB (Rigaku, 1998)'
_exptl_crystal_colour colorless
_exptl_crystal_density_diffrn 1.539
_exptl_crystal_density_method 'not measured'
_exptl_crystal_description prism
_exptl_crystal_F_000 1376.00
_exptl_crystal_size_max 0.210
_exptl_crystal_size_mid 0.050
_exptl_crystal_size_min 0.030
_refine_diff_density_max 0.57
_refine_diff_density_min -0.31
_refine_ls_extinction_method none
_refine_ls_goodness_of_fit_ref 1.046
_refine_ls_hydrogen_treatment constr
_refine_ls_number_parameters 329
_refine_ls_number_reflns 5368
_refine_ls_number_restraints 0
_refine_ls_R_factor_gt 0.0215
_refine_ls_shift/su_max 0.004
_refine_ls_structure_factor_coef Fsqd
_refine_ls_weighting_details 'w = 1/[\s^2^(Fo^2^)+(0.0352P)^2^+0.4561P] where P=(Fo^2^+2Fc^2^)/3'
_refine_ls_weighting_scheme calc
_refine_ls_wR_factor_ref 0.0577
_reflns_number_gt 4890
_reflns_number_total 5368
_reflns_threshold_expression F^2^>2.0\s(F^2^)
_cod_data_source_file ja7b08682_si_007.cif
_cod_data_source_block 8
_cod_database_code 4126844

loop_
_symmetry_equiv_pos_site_id
_symmetry_equiv_pos_as_xyz
1 +X,+Y,+Z
2 1/2-X,1/2+Y,1/2-Z
3 -X,-Y,-Z
4 1/2+X,1/2-Y,1/2+Z

loop_
_atom_site_label
_atom_site_type_symbol
_atom_site_fract_x
_atom_site_fract_y
_atom_site_fract_z
_atom_site_U_iso_or_equiv
_atom_site_adp_type
_atom_site_occupancy
_atom_site_site_symmetry_multiplicity
_atom_site_site_symmetry_order
_atom_site_calc_flag
_atom_site_refinement_flags
As1 As 0.84296(2) 0.94890(2) 0.63036(2) 0.01578(6) Uani 1 4 0 d .
As2 As 0.67792(2) 1.22140(2) 0.42478(2) 0.01896(6) Uani 1 4 0 d .
Cl1 Cl 0.72396(3) 1.14986(6) 0.52304(2) 0.02188(10) Uani 1 4 0 d .
Cl2 Cl 0.81938(3) 1.18445(7) 0.40587(2) 0.03028(12) Uani 1 4 0 d .
Cl3 Cl 0.62171(4) 1.27543(6) 0.33482(2) 0.02891(12) Uani 1 4 0 d .
P9 P 0.81941(3) 0.69430(6) 0.58133(2) 0.01442(10) Uani 1 4 0 d .
C1 C 0.94592(11) 0.8328(2) 0.67010(7) 0.0174(3) Uani 1 4 0 d .
C2 C 1.00293(12) 0.9071(2) 0.70998(7) 0.0204(4) Uani 1 4 0 d .
C3 C 1.08101(12) 0.8217(3) 0.73510(7) 0.0221(4) Uani 1 4 0 d .
C4 C 1.10151(11) 0.6593(2) 0.71877(7) 0.0188(4) Uani 1 4 0 d .
C5 C 1.04307(11) 0.5826(2) 0.67837(7) 0.0167(3) Uani 1 4 0 d .
C6 C 1.06751(11) 0.4139(2) 0.66698(7) 0.0171(4) Uani 1 4 0 d .
C7 C 1.01233(12) 0.3222(2) 0.62994(7) 0.0191(4) Uani 1 4 0 d .
C8 C 0.93432(12) 0.4016(2) 0.60322(7) 0.0177(3) Uani 1 4 0 d .
C9 C 0.91184(11) 0.5705(2) 0.61384(7) 0.0163(3) Uani 1 4 0 d .
C10 C 0.96561(11) 0.6639(2) 0.65328(6) 0.0155(3) Uani 1 4 0 d .
C11 C 1.17824(12) 0.5342(3) 0.73481(7) 0.0230(4) Uani 1 4 0 d .
C12 C 1.15301(12) 0.3684(3) 0.70269(7) 0.0217(4) Uani 1 4 0 d .
C13 C 0.74646(12) 0.9175(2) 0.67677(7) 0.0168(3) Uani 1 4 0 d .
C14 C 0.75689(13) 0.8259(2) 0.72393(7) 0.0199(4) Uani 1 4 0 d .
C15 C 0.68293(13) 0.8093(2) 0.75338(7) 0.0230(4) Uani 1 4 0 d .
C16 C 0.59935(13) 0.8834(3) 0.73640(7) 0.0238(4) Uani 1 4 0 d .
C17 C 0.58946(13) 0.9781(3) 0.69021(7) 0.0238(4) Uani 1 4 0 d .
C18 C 0.66306(12) 0.9961(2) 0.66045(7) 0.0197(4) Uani 1 4 0 d .
C19 C 0.84130(12) 0.7407(2) 0.51344(7) 0.0182(4) Uani 1 4 0 d .
C20 C 0.93085(14) 0.8400(3) 0.51274(8) 0.0292(4) Uani 1 4 0 d .
C21 C 0.84107(13) 0.5775(2) 0.47990(7) 0.0240(4) Uani 1 4 0 d .
C22 C 0.71224(11) 0.5745(2) 0.57927(7) 0.0165(3) Uani 1 4 0 d .
C23 C 0.63368(12) 0.6719(3) 0.54837(8) 0.0257(4) Uani 1 4 0 d .
C24 C 0.68872(12) 0.5158(3) 0.63344(7) 0.0230(4) Uani 1 4 0 d .
C25 C 0.63422(12) 0.9855(2) 0.41670(6) 0.0168(3) Uani 1 4 0 d .
C26 C 0.67894(12) 0.8574(2) 0.39170(7) 0.0206(4) Uani 1 4 0 d .
C27 C 0.63922(13) 0.6969(2) 0.38498(7) 0.0229(4) Uani 1 4 0 d .
C28 C 0.55482(12) 0.6632(2) 0.40283(7) 0.0210(4) Uani 1 4 0 d .
C29 C 0.51047(12) 0.7908(2) 0.42827(7) 0.0206(4) Uani 1 4 0 d .
C30 C 0.55023(12) 0.9520(2) 0.43543(7) 0.0189(4) Uani 1 4 0 d .
H2 H 0.98958 1.01942 0.72111 0.0245 Uiso 1 4 0 calc R
H3 H 1.11835 0.87588 0.76267 0.0265 Uiso 1 4 0 calc R
H7 H 1.02658 0.20689 0.62244 0.0229 Uiso 1 4 0 calc R
H8 H 0.89684 0.33864 0.57769 0.0213 Uiso 1 4 0 calc R
H11A H 1.18219 0.51087 0.77303 0.0276 Uiso 1 4 0 calc R
H11B H 1.23743 0.58032 0.7261 0.0276 Uiso 1 4 0 calc R
H12A H 1.20305 0.33489 0.68168 0.0260 Uiso 1 4 0 calc R
H12B H 1.14085 0.27275 0.7264 0.0260 Uiso 1 4 0 calc R
H14 H 0.81389 0.77558 0.73577 0.0239 Uiso 1 4 0 calc R
H15 H 0.68956 0.74676 0.78539 0.0276 Uiso 1 4 0 calc R
H16 H 0.54895 0.86914 0.75642 0.0286 Uiso 1 4 0 calc R
H17 H 0.53271 1.03051 0.67896 0.0286 Uiso 1 4 0 calc R
H18 H 0.65668 1.06177 0.62904 0.0237 Uiso 1 4 0 calc R
H19 H 0.79092 0.81593 0.4977 0.0218 Uiso 1 4 0 calc R
H20A H 0.94101 0.867 0.47634 0.0350 Uiso 1 4 0 calc R
H20B H 0.98142 0.77009 0.52868 0.0350 Uiso 1 4 0 calc R
H20C H 0.92736 0.94629 0.53274 0.0350 Uiso 1 4 0 calc R
H21A H 0.89136 0.50309 0.49366 0.0288 Uiso 1 4 0 calc R
H21B H 0.84862 0.60819 0.44342 0.0288 Uiso 1 4 0 calc R
H21C H 0.78308 0.51722 0.48125 0.0288 Uiso 1 4 0 calc R
H22 H 0.72148 0.46804 0.5588 0.0198 Uiso 1 4 0 calc R
H23A H 0.62123 0.77729 0.56714 0.0308 Uiso 1 4 0 calc R
H23B H 0.57897 0.60004 0.54495 0.0308 Uiso 1 4 0 calc R
H23C H 0.65077 0.70049 0.51334 0.0308 Uiso 1 4 0 calc R
H24A H 0.64588 0.41984 0.6293 0.0276 Uiso 1 4 0 calc R
H24B H 0.66077 0.61066 0.6511 0.0276 Uiso 1 4 0 calc R
H24C H 0.74445 0.47945 0.6546 0.0276 Uiso 1 4 0 calc R
H26 H 0.73641 0.87946 0.37927 0.0247 Uiso 1 4 0 calc R
H27 H 0.66993 0.60923 0.36803 0.0274 Uiso 1 4 0 calc R
H28 H 0.52771 0.55352 0.39763 0.0252 Uiso 1 4 0 calc R
H29 H 0.45312 0.76819 0.44079 0.0247 Uiso 1 4 0 calc R
H30 H 0.52016 1.03908 0.45304 0.0227 Uiso 1 4 0 calc R

loop_
_atom_site_aniso_label
_atom_site_aniso_U_11
_atom_site_aniso_U_22
_atom_site_aniso_U_33
_atom_site_aniso_U_12
_atom_site_aniso_U_13
_atom_site_aniso_U_23
As1 0.01773(10) 0.01233(10) 0.01667(10) -0.00161(6) -0.00133(7) -0.00048(7)
As2 0.02690(11) 0.01261(11) 0.01721(10) -0.00267(7) 0.00138(8) -0.00133(7)
Cl1 0.0288(2) 0.0172(2) 0.0187(2) -0.00039(18) -0.00228(17) -0.00162(17)
Cl2 0.0281(2) 0.0302(3) 0.0339(3) -0.0116(2) 0.0096(2) -0.0072(2)
Cl3 0.0508(3) 0.0171(2) 0.0178(2) -0.0053(2) -0.0012(2) 0.00038(18)
P9 0.0156(2) 0.0127(2) 0.0146(2) -0.00212(16) -0.00092(17) -0.00055(17)
C1 0.0163(8) 0.0169(9) 0.0184(8) -0.0007(7) -0.0011(7) 0.0018(7)
C2 0.0221(9) 0.0170(9) 0.0216(9) -0.0026(7) -0.0004(7) -0.0019(8)
C3 0.0209(9) 0.0235(10) 0.0206(9) -0.0065(8) -0.0039(7) -0.0021(8)
C4 0.0160(8) 0.0229(10) 0.0173(8) -0.0036(7) 0.0010(7) 0.0027(8)
C5 0.0143(8) 0.0191(9) 0.0170(8) -0.0033(7) 0.0029(7) 0.0022(7)
C6 0.0149(8) 0.0207(9) 0.0165(8) -0.0002(7) 0.0049(7) 0.0034(7)
C7 0.0224(9) 0.0153(9) 0.0201(9) 0.0007(7) 0.0050(7) 0.0001(7)
C8 0.0191(8) 0.0176(9) 0.0165(8) -0.0027(7) 0.0011(7) -0.0010(7)
C9 0.0157(8) 0.0172(9) 0.0156(8) -0.0019(7) 0.0004(7) 0.0017(7)
C10 0.0144(8) 0.0155(9) 0.0167(8) -0.0024(7) 0.0019(7) 0.0016(7)
C11 0.0176(9) 0.0259(11) 0.0244(9) -0.0013(8) -0.0031(7) 0.0020(8)
C12 0.0178(9) 0.0236(10) 0.0232(9) 0.0034(8) 0.0003(7) 0.0021(8)
C13 0.0204(9) 0.0124(8) 0.0172(8) -0.0024(7) 0.0006(7) -0.0049(7)
C14 0.0250(9) 0.0160(9) 0.0177(9) -0.0001(7) -0.0029(7) -0.0008(7)
C15 0.0369(11) 0.0163(9) 0.0155(8) -0.0013(8) 0.0015(8) -0.0012(7)
C16 0.0280(10) 0.0221(10) 0.0224(9) -0.0012(8) 0.0076(8) -0.0037(8)
C17 0.0238(9) 0.0220(10) 0.0252(10) 0.0041(8) 0.0003(8) -0.0027(8)
C18 0.0243(9) 0.0166(9) 0.0177(8) -0.0001(8) -0.0008(7) -0.0010(7)
C19 0.0224(9) 0.0164(9) 0.0156(8) -0.0024(7) 0.0015(7) 0.0003(7)
C20 0.0326(11) 0.0312(12) 0.0250(10) -0.0147(9) 0.0092(8) -0.0051(9)
C21 0.0310(10) 0.0227(10) 0.0186(9) -0.0057(8) 0.0038(8) -0.0023(8)
C22 0.0166(8) 0.0148(9) 0.0176(8) -0.0043(7) -0.0011(7) -0.0006(7)
C23 0.0199(9) 0.0275(11) 0.0282(10) -0.0036(8) -0.0054(8) 0.0046(9)
C24 0.0228(9) 0.0249(10) 0.0206(9) -0.0080(8) -0.0011(7) 0.0029(8)
C25 0.0220(9) 0.0137(9) 0.0139(8) -0.0026(7) -0.0026(7) 0.0003(7)
C26 0.0228(9) 0.0184(10) 0.0210(9) -0.0025(7) 0.0044(7) -0.0007(8)
C27 0.0296(10) 0.0157(9) 0.0236(9) 0.0001(8) 0.0036(8) -0.0038(8)
C28 0.0249(9) 0.0160(9) 0.0208(9) -0.0056(8) -0.0039(7) 0.0021(8)
C29 0.0175(9) 0.0232(10) 0.0202(9) -0.0010(7) -0.0025(7) 0.0056(8)
C30 0.0212(9) 0.0176(9) 0.0174(8) 0.0037(7) -0.0009(7) 0.0008(7)

loop_
_atom_type_symbol
_atom_type_description
_atom_type_scat_dispersion_real
_atom_type_scat_dispersion_imag
_atom_type_scat_source
C C 0.0033 0.0016
;
International Tables for Crystallography
(1992, Vol. C, Tables 4.2.6.8 and 6.1.1.4)
;
H H 0.0000 0.0000
;
International Tables for Crystallography
(1992, Vol. C, Table 6.1.1.4)
;
As As 0.0499 2.0058
;
International Tables for Crystallography
(1992, Vol. C, Tables 4.2.6.8 and 6.1.1.4)
;
Cl Cl 0.1484 0.1585
;
International Tables for Crystallography
(1992, Vol. C, Tables 4.2.6.8 and 6.1.1.4)
;
P P 0.1023 0.0942
;
International Tables for Crystallography
(1992, Vol. C, Tables 4.2.6.8 and 6.1.1.4)
;

loop_
_geom_angle_atom_site_label_1
_geom_angle_atom_site_label_2
_geom_angle_atom_site_label_3
_geom_angle
_geom_angle_publ_flag
P9 As1 C1 87.14(5) yes
P9 As1 C13 97.97(5) yes
C1 As1 C13 101.52(8) yes
Cl1 As2 Cl2 91.25(2) yes
Cl1 As2 Cl3 174.62(2) yes
Cl1 As2 C25 87.18(5) yes
Cl2 As2 Cl3 93.26(3) yes
Cl2 As2 C25 99.32(6) yes
Cl3 As2 C25 89.20(5) yes
As1 P9 C9 98.25(6) yes
As1 P9 C19 107.78(6) yes
As1 P9 C22 121.81(6) yes
C9 P9 C19 110.25(8) yes
C9 P9 C22 110.38(8) yes
C19 P9 C22 107.85(8) yes
As1 C1 C2 124.71(14) yes
As1 C1 C10 116.22(12) yes
C2 C1 C10 118.91(15) yes
C1 C2 C3 122.63(17) yes
C2 C3 C4 119.07(16) yes
C3 C4 C5 118.46(15) yes
C3 C4 C11 133.63(16) yes
C5 C4 C11 107.91(15) yes
C4 C5 C6 113.59(15) yes
C4 C5 C10 123.42(16) yes
C6 C5 C10 122.94(15) yes
C5 C6 C7 118.80(15) yes
C5 C6 C12 108.00(15) yes
C7 C6 C12 133.14(17) yes
C6 C7 C8 119.67(16) yes
C7 C8 C9 121.13(16) yes
P9 C9 C8 126.96(13) yes
P9 C9 C10 113.15(13) yes
C8 C9 C10 119.88(15) yes
C1 C10 C5 117.50(14) yes
C1 C10 C9 124.99(15) yes
C5 C10 C9 117.50(15) yes
C4 C11 C12 105.12(14) yes
C6 C12 C11 105.14(15) yes
As1 C13 C14 124.28(14) yes
As1 C13 C18 115.73(13) yes
C14 C13 C18 119.99(17) yes
C13 C14 C15 119.33(17) yes
C14 C15 C16 120.65(17) yes
C15 C16 C17 120.13(18) yes
C16 C17 C18 119.76(17) yes
C13 C18 C17 120.11(17) yes
P9 C19 C20 110.14(12) yes
P9 C19 C21 111.89(13) yes
C20 C19 C21 111.58(16) yes
P9 C22 C23 111.41(12) yes
P9 C22 C24 113.54(12) yes
C23 C22 C24 112.72(15) yes
As2 C25 C26 124.17(14) yes
As2 C25 C30 115.75(13) yes
C26 C25 C30 119.99(16) yes
C25 C26 C27 119.67(17) yes
C26 C27 C28 120.70(17) yes
C27 C28 C29 119.66(17) yes
C28 C29 C30 119.95(17) yes
C25 C30 C29 120.01(17) yes
C1 C2 H2 118.695 no
C3 C2 H2 118.678 no
C2 C3 H3 120.468 no
C4 C3 H3 120.465 no
C6 C7 H7 120.159 no
C8 C7 H7 120.176 no
C7 C8 H8 119.435 no
C9 C8 H8 119.439 no
C4 C11 H11A 110.719 no
C4 C11 H11B 110.724 no
C12 C11 H11A 110.721 no
C12 C11 H11B 110.724 no
H11A C11 H11B 108.817 no
C6 C12 H12A 110.710 no
C6 C12 H12B 110.718 no
C11 C12 H12A 110.716 no
C11 C12 H12B 110.719 no
H12A C12 H12B 108.822 no
C13 C14 H14 120.342 no
C15 C14 H14 120.332 no
C14 C15 H15 119.678 no
C16 C15 H15 119.674 no
C15 C16 H16 119.945 no
C17 C16 H16 119.927 no
C16 C17 H17 120.126 no
C18 C17 H17 120.119 no
C13 C18 H18 119.949 no
C17 C18 H18 119.943 no
P9 C19 H19 107.680 no
C20 C19 H19 107.677 no
C21 C19 H19 107.667 no
C19 C20 H20A 109.473 no
C19 C20 H20B 109.471 no
C19 C20 H20C 109.472 no
H20A C20 H20B 109.459 no
H20A C20 H20C 109.472 no
H20B C20 H20C 109.479 no
C19 C21 H21A 109.466 no
C19 C21 H21B 109.478 no
C19 C21 H21C 109.468 no
H21A C21 H21B 109.474 no
H21A C21 H21C 109.465 no
H21B C21 H21C 109.476 no
P9 C22 H22 106.173 no
C23 C22 H22 106.172 no
C24 C22 H22 106.176 no
C22 C23 H23A 109.462 no
C22 C23 H23B 109.466 no
C22 C23 H23C 109.474 no
H23A C23 H23B 109.468 no
H23A C23 H23C 109.474 no
H23B C23 H23C 109.484 no
C22 C24 H24A 109.482 no
C22 C24 H24B 109.472 no
C22 C24 H24C 109.471 no
H24A C24 H24B 109.464 no
H24A C24 H24C 109.465 no
H24B C24 H24C 109.474 no
C25 C26 H26 120.165 no
C27 C26 H26 120.161 no
C26 C27 H27 119.651 no
C28 C27 H27 119.648 no
C27 C28 H28 120.166 no
C29 C28 H28 120.174 no
C28 C29 H29 120.028 no
C30 C29 H29 120.023 no
C25 C30 H30 119.984 no
C29 C30 H30 120.005 no

loop_
_geom_bond_atom_site_label_1
_geom_bond_atom_site_label_2
_geom_bond_distance
_geom_bond_publ_flag
As1 P9 2.3598(6) yes
As1 C1 1.9631(17) yes
As1 C13 1.9567(19) yes
As2 Cl1 2.5969(8) yes
As2 Cl2 2.2065(6) yes
As2 Cl3 2.4031(8) yes
As2 C25 1.9579(17) yes
P9 C9 1.8056(17) yes
P9 C19 1.8329(19) yes
P9 C22 1.8332(17) yes
C1 C2 1.383(2) yes
C1 C10 1.428(2) yes
C2 C3 1.427(2) yes
C3 C4 1.379(3) yes
C4 C5 1.411(2) yes
C4 C11 1.521(3) yes
C5 C6 1.406(3) yes
C5 C10 1.405(2) yes
C6 C7 1.385(2) yes
C6 C12 1.523(2) yes
C7 C8 1.421(2) yes
C8 C9 1.395(3) yes
C9 C10 1.421(2) yes
C11 C12 1.560(3) yes
C13 C14 1.397(3) yes
C13 C18 1.401(2) yes
C14 C15 1.392(3) yes
C15 C16 1.392(3) yes
C16 C17 1.389(3) yes
C17 C18 1.393(3) yes
C19 C20 1.533(3) yes
C19 C21 1.537(3) yes
C22 C23 1.537(2) yes
C22 C24 1.531(3) yes
C25 C26 1.390(3) yes
C25 C30 1.396(3) yes
C26 C27 1.388(3) yes
C27 C28 1.393(3) yes
C28 C29 1.389(3) yes
C29 C30 1.395(3) yes
C2 H2 0.950 no
C3 H3 0.950 no
C7 H7 0.950 no
C8 H8 0.950 no
C11 H11A 0.990 no
C11 H11B 0.990 no
C12 H12A 0.990 no
C12 H12B 0.990 no
C14 H14 0.950 no
C15 H15 0.950 no
C16 H16 0.950 no
C17 H17 0.950 no
C18 H18 0.950 no
C19 H19 1.000 no
C20 H20A 0.980 no
C20 H20B 0.980 no
C20 H20C 0.980 no
C21 H21A 0.980 no
C21 H21B 0.980 no
C21 H21C 0.980 no
C22 H22 1.000 no
C23 H23A 0.980 no
C23 H23B 0.980 no
C23 H23C 0.980 no
C24 H24A 0.980 no
C24 H24B 0.980 no
C24 H24C 0.980 no
C26 H26 0.950 no
C27 H27 0.950 no
C28 H28 0.950 no
C29 H29 0.950 no
C30 H30 0.950 no

loop_
_geom_contact_atom_site_label_1
_geom_contact_atom_site_label_2
_geom_contact_distance
_geom_contact_publ_flag
_geom_contact_site_symmetry_2
As1 C20 3.496(2) no .
Cl1 C30 3.5818(18) no .
Cl2 C26 3.2882(19) no .
C1 C4 2.843(2) no .
C1 C14 3.229(3) no .
C2 C5 2.746(3) no .
C3 C10 2.843(2) no .
C5 C8 2.766(2) no .
C6 C9 2.827(2) no .
C7 C10 2.838(3) no .
C8 C21 3.586(3) no .
C8 C22 3.539(2) no .
C9 C20 3.368(3) no .
C9 C21 3.479(3) no .
C9 C24 3.404(3) no .
C13 C16 2.785(3) no .
C13 C24 3.410(3) no .
C14 C17 2.798(3) no .
C14 C24 3.432(3) no .
C15 C18 2.779(3) no .
C19 C23 3.317(3) no .
C21 C22 3.320(3) no .
C25 C28 2.787(3) no .
C26 C29 2.789(3) no .
C27 C30 2.775(3) no .
As1 Cl1 3.4810(7) no .
Cl1 As1 3.4810(7) no .
Cl2 C5 3.5972(19) no 3_776
Cl3 C27 3.537(2) no 1_565
C5 Cl2 3.5972(19) no 3_776
C5 C16 3.535(3) no 2_646
C16 C5 3.535(3) no 2_656
C20 C20 3.333(3) no 3_776
C23 C29 3.533(3) no .
C27 Cl3 3.537(2) no 1_545
C29 C23 3.533(3) no .
As1 H2 3.0597 no .
As1 H14 3.0842 no .
As1 H18 2.8820 no .
As1 H19 3.5571 no .
As1 H20C 2.8974 no .
As2 H26 3.0736 no .
As2 H30 2.8810 no .
Cl1 H30 3.4515 no .
Cl2 H26 2.7353 no .
P9 H8 3.0114 no .
P9 H20B 2.9171 no .
P9 H20C 2.8902 no .
P9 H21A 2.9762 no .
P9 H21C 2.9116 no .
P9 H23A 2.9801 no .
P9 H23C 2.8890 no .
P9 H24B 3.1482 no .
P9 H24C 2.8222 no .
C1 H3 3.3136 no .
C1 H14 2.7312 no .
C2 H14 3.1028 no .
C3 H11A 2.9640 no .
C3 H11B 3.0067 no .
C4 H2 3.2676 no .
C4 H12A 3.1399 no .
C4 H12B 3.0805 no .
C5 H3 3.2651 no .
C5 H7 3.2657 no .
C5 H11A 3.0643 no .
C5 H11B 3.0010 no .
C5 H12A 3.0468 no .
C5 H12B 3.0172 no .
C6 H8 3.2781 no .
C6 H11A 3.1420 no .
C6 H11B 3.0826 no .
C7 H12A 2.9878 no .
C7 H12B 2.9818 no .
C8 H20B 3.5607 no .
C8 H21A 2.9192 no .
C8 H22 3.2709 no .
C8 H24C 3.2658 no .
C9 H7 3.3047 no .
C9 H20B 2.9450 no .
C9 H21A 3.1021 no .
C9 H22 3.1167 no .
C9 H24C 2.8629 no .
C10 H2 3.2769 no .
C10 H8 3.2928 no .
C10 H14 3.3396 no .
C10 H20B 3.3223 no .
C10 H24C 3.5690 no .
C11 H3 2.9243 no .
C12 H7 2.9184 no .
C13 H15 3.2650 no .
C13 H17 3.2792 no .
C13 H23A 3.3817 no .
C13 H24B 2.7601 no .
C13 H24C 3.4715 no .
C14 H16 3.2729 no .
C14 H18 3.2795 no .
C14 H24B 2.7900 no .
C14 H24C 3.2329 no .
C15 H17 3.2679 no .
C15 H24B 3.0309 no .
C16 H14 3.2754 no .
C16 H18 3.2642 no .
C16 H24B 3.2430 no .
C17 H15 3.2647 no .
C17 H23A 3.5886 no .
C17 H24B 3.2516 no .
C18 H14 3.2825 no .
C18 H16 3.2646 no .
C18 H23A 2.9505 no .
C18 H24B 3.0235 no .
C19 H22 3.0693 no .
C19 H23C 2.8267 no .
C20 H21A 2.7314 no .
C20 H21B 2.7328 no .
C20 H21C 3.3789 no .
C21 H8 3.1632 no .
C21 H20A 2.7076 no .
C21 H20B 2.7553 no .
C21 H20C 3.3790 no .
C21 H22 2.9357 no .
C21 H23C 3.1633 no .
C22 H8 3.2917 no .
C22 H19 3.1208 no .
C22 H21C 2.8446 no .
C23 H19 2.9865 no .
C23 H21C 3.1643 no .
C23 H24A 2.8503 no .
C23 H24B 2.6603 no .
C23 H24C 3.3801 no .
C24 H23A 2.7762 no .
C24 H23B 2.7278 no .
C24 H23C 3.3886 no .
C25 H27 3.2581 no .
C25 H29 3.2751 no .
C26 H28 3.2724 no .
C26 H30 3.2696 no .
C27 H29 3.2642 no .
C28 H26 3.2731 no .
C28 H30 3.2679 no .
C29 H27 3.2613 no .
C30 H26 3.2717 no .
C30 H28 3.2698 no .
H2 H3 2.3648 no .
H2 H14 3.2681 no .
H3 H11A 3.0090 no .
H3 H11B 3.1025 no .
H7 H8 2.3652 no .
H7 H12A 3.0466 no .
H7 H12B 3.0456 no .
H8 H21A 2.4980 no .
H8 H21C 3.1653 no .
H8 H22 2.7739 no .
H8 H24C 3.3176 no .
H11A H12A 2.7541 no .
H11A H12B 2.2617 no .
H11B H12A 2.2617 no .
H11B H12B 2.7955 no .
H14 H15 2.3417 no .
H14 H24B 3.2362 no .
H14 H24C 3.2084 no .
H15 H16 2.3361 no .
H15 H24B 3.5789 no .
H16 H17 2.3402 no .
H17 H18 2.3439 no .
H18 H23A 2.7498 no .
H18 H24B 3.5720 no .
H19 H20A 2.3656 no .
H19 H20B 2.8641 no .
H19 H20C 2.3516 no .
H19 H21A 2.8669 no .
H19 H21B 2.3502 no .
H19 H21C 2.3742 no .
H19 H22 3.3477 no .
H19 H23A 3.2229 no .
H19 H23C 2.3259 no .
H20A H21A 2.9824 no .
H20A H21B 2.5361 no .
H20B H21A 2.5860 no .
H20B H21B 3.0559 no .
H21A H22 3.1548 no .
H21C H22 2.2938 no .
H21C H23C 2.6175 no .
H22 H23A 2.8533 no .
H22 H23B 2.3363 no .
H22 H23C 2.3453 no .
H22 H24A 2.2434 no .
H22 H24B 2.8343 no .
H22 H24C 2.4404 no .
H23A H24A 3.2180 no .
H23A H24B 2.5289 no .
H23A H24C 3.5939 no .
H23B H24A 2.6805 no .
H23B H24B 2.8590 no .
H23C H24B 3.5797 no .
H26 H27 2.3351 no .
H27 H28 2.3400 no .
H28 H29 2.3423 no .
H29 H30 2.3454 no .
As1 H7 3.3986 no 1_565
As1 H8 3.4563 no 1_565
As1 H15 3.2403 no 2_656
As2 H21C 3.0650 no 1_565
As2 H27 3.3589 no 1_565
As2 H28 3.4390 no 1_565
Cl1 H8 3.1496 no 1_565
Cl1 H18 3.0556 no .
Cl1 H19 2.8880 no .
Cl1 H20C 3.3827 no .
Cl1 H21C 3.2154 no 1_565
Cl1 H22 2.6523 no 1_565
Cl1 H23A 3.5205 no .
Cl1 H29 2.9264 no 3_676
Cl2 H20A 3.4614 no .
Cl2 H20B 3.2519 no 3_776
Cl2 H21A 3.4493 no 1_565
Cl2 H21B 3.4648 no 1_565
Cl2 H21C 3.3131 no 1_565
Cl3 H3 3.2896 no 4_474
Cl3 H11A 2.9297 no 4_464
Cl3 H11B 2.9420 no 3_776
Cl3 H12B 2.8389 no 4_464
Cl3 H16 3.4471 no 3_676
Cl3 H17 3.2973 no 3_676
Cl3 H27 2.8142 no 1_565
Cl3 H28 3.1099 no 1_565
C1 H7 3.4269 no 1_565
C2 H7 3.2835 no 1_565
C2 H12B 3.5098 no 1_565
C3 H11B 3.4225 no 2_756
C3 H27 3.5598 no 4_565
C4 H16 3.2791 no 2_646
C4 H17 3.5772 no 2_646
C5 H16 2.8028 no 2_646
C6 H16 2.7522 no 2_646
C6 H21B 3.1967 no 3_766
C7 H2 3.3626 no 1_545
C7 H16 3.1485 no 2_646
C7 H20A 3.2275 no 3_766
C7 H21B 2.9635 no 3_766
C8 H16 3.5811 no 2_646
C8 H20A 3.5599 no 3_766
C8 H21B 3.5257 no 3_766
C10 H16 3.2844 no 2_646
C11 H3 3.2395 no 2_746
C11 H12A 3.5223 no 2_756
C11 H12B 3.3245 no 2_756
C12 H3 3.3999 no 2_746
C12 H11B 3.2267 no 2_746
C12 H16 3.2527 no 2_646
C12 H26 3.3888 no 3_766
C12 H27 3.3249 no 3_766
C13 H15 2.8766 no 2_656
C14 H15 3.3981 no 2_656
C14 H24C 3.3311 no 2_656
C15 H2 3.5163 no 2_646
C15 H24C 2.8194 no 2_656
C16 H2 3.3591 no 2_646
C16 H14 3.3715 no 2_656
C16 H24C 3.5151 no 2_656
C17 H14 3.2380 no 2_656
C18 H14 3.4280 no 2_656
C18 H15 3.1437 no 2_656
C18 H24A 3.4115 no 1_565
C18 H29 3.4854 no 3_676
C20 H7 3.5920 no 3_766
C20 H20A 2.9654 no 3_776
C20 H20B 3.5164 no 3_776
C20 H20C 3.0000 no 3_776
C23 H28 3.3660 no 3_666
C23 H30 3.1997 no 3_676
C24 H15 3.3486 no 2_646
C24 H18 3.5824 no 1_545
C24 H28 3.2565 no 3_666
C24 H29 3.4811 no 3_666
C25 H17 3.2949 no 3_676
C25 H19 3.2300 no .
C25 H23C 3.3184 no .
C26 H11A 3.2087 no 4_464
C26 H12A 3.0752 no 3_766
C26 H17 3.5565 no 3_676
C26 H19 3.0469 no .
C26 H21B 3.3386 no .
C26 H23C 3.4065 no .
C27 H3 3.1629 no 4_464
C27 H12A 3.0272 no 3_766
C27 H17 3.5799 no 3_676
C27 H19 3.5902 no .
C27 H21B 3.3658 no .
C27 H21C 3.3901 no .
C27 H23C 3.2690 no .
C28 H17 3.3522 no 3_676
C28 H23B 3.2304 no 3_666
C28 H23C 3.0450 no .
C28 H24A 3.0611 no 3_666
C29 H17 3.0863 no 3_676
C29 H18 2.9718 no 3_676
C29 H23B 3.3974 no .
C29 H23B 3.4245 no 3_666
C29 H23C 2.9346 no .
C29 H24A 3.0851 no 3_666
C29 H30 3.3843 no 3_676
C30 H17 3.0584 no 3_676
C30 H18 3.3219 no 3_676
C30 H23A 3.2929 no 3_676
C30 H23C 3.0734 no .
C30 H30 3.1305 no 3_676
H2 C7 3.3626 no 1_565
H2 C15 3.5163 no 2_656
H2 C16 3.3591 no 2_656
H2 H7 3.0138 no 1_565
H2 H12B 2.9762 no 1_565
H2 H15 3.1746 no 2_656
H2 H16 2.8630 no 2_656
H3 Cl3 3.2896 no 4_575
H3 C11 3.2395 no 2_756
H3 C12 3.3999 no 2_756
H3 C27 3.1629 no 4_565
H3 H11A 3.3363 no 2_756
H3 H11B 2.6531 no 2_756
H3 H12A 2.8838 no 2_756
H3 H12B 3.2654 no 1_565
H3 H27 2.7274 no 4_565
H7 As1 3.3986 no 1_545
H7 C1 3.4269 no 1_545
H7 C2 3.2835 no 1_545
H7 C20 3.5920 no 3_766
H7 H2 3.0138 no 1_545
H7 H20A 2.6794 no 3_766
H7 H20C 3.2991 no 1_545
H7 H21B 2.9881 no 3_766
H7 H26 3.5639 no 3_766
H8 As1 3.4563 no 1_545
H8 Cl1 3.1496 no 1_545
H8 H20A 3.2966 no 3_766
H8 H20B 3.5087 no 3_766
H8 H20C 3.3226 no 1_545
H11A Cl3 2.9297 no 4_565
H11A C26 3.2087 no 4_565
H11A H3 3.3363 no 2_746
H11A H11B 3.5687 no 2_746
H11A H12A 3.1991 no 2_756
H11A H12B 3.3158 no 2_756
H11A H16 3.5917 no 2_646
H11A H17 3.5135 no 2_646
H11A H26 2.8842 no 4_565
H11B Cl3 2.9420 no 3_776
H11B C3 3.4225 no 2_746
H11B C12 3.2267 no 2_756
H11B H3 2.6531 no 2_746
H11B H11A 3.5687 no 2_756
H11B H12A 3.1431 no 2_756
H11B H12B 2.5547 no 2_756
H11B H27 3.2416 no 3_766
H12A C11 3.5223 no 2_746
H12A C26 3.0752 no 3_766
H12A C27 3.0272 no 3_766
H12A H3 2.8838 no 2_746
H12A H11A 3.1991 no 2_746
H12A H11B 3.1431 no 2_746
H12A H21B 3.2436 no 3_766
H12A H26 2.5122 no 3_766
H12A H27 2.4057 no 3_766
H12B Cl3 2.8389 no 4_565
H12B C2 3.5098 no 1_545
H12B C11 3.3245 no 2_746
H12B H2 2.9762 no 1_545
H12B H3 3.2654 no 1_545
H12B H11A 3.3158 no 2_746
H12B H11B 2.5547 no 2_746
H12B H16 2.9729 no 2_646
H14 C16 3.3715 no 2_646
H14 C17 3.2380 no 2_646
H14 C18 3.4280 no 2_646
H14 H17 3.5439 no 2_646
H14 H24C 3.4082 no 2_656
H15 As1 3.2403 no 2_646
H15 C13 2.8766 no 2_646
H15 C14 3.3981 no 2_646
H15 C18 3.1437 no 2_646
H15 C24 3.3486 no 2_656
H15 H2 3.1746 no 2_646
H15 H18 3.3213 no 2_646
H15 H24A 3.3797 no 2_656
H15 H24C 2.5128 no 2_656
H16 Cl3 3.4471 no 3_676
H16 C4 3.2791 no 2_656
H16 C5 2.8028 no 2_656
H16 C6 2.7522 no 2_656
H16 C7 3.1485 no 2_656
H16 C8 3.5811 no 2_656
H16 C10 3.2844 no 2_656
H16 C12 3.2527 no 2_656
H16 H2 2.8630 no 2_646
H16 H11A 3.5917 no 2_656
H16 H12B 2.9729 no 2_656
H17 Cl3 3.2973 no 3_676
H17 C4 3.5772 no 2_656
H17 C25 3.2949 no 3_676
H17 C26 3.5565 no 3_676
H17 C27 3.5799 no 3_676
H17 C28 3.3522 no 3_676
H17 C29 3.0863 no 3_676
H17 C30 3.0584 no 3_676
H17 H11A 3.5135 no 2_656
H17 H14 3.5439 no 2_656
H17 H29 3.4670 no 3_676
H17 H30 3.4303 no 3_676
H18 Cl1 3.0556 no .
H18 C24 3.5824 no 1_565
H18 C29 2.9718 no 3_676
H18 C30 3.3219 no 3_676
H18 H15 3.3213 no 2_656
H18 H24A 2.8046 no 1_565
H18 H24C 3.5499 no 1_565
H18 H29 2.6459 no 3_676
H18 H30 3.2764 no 3_676
H19 Cl1 2.8880 no .
H19 C25 3.2300 no .
H19 C26 3.0469 no .
H19 C27 3.5902 no .
H19 H26 3.0943 no .
H20A Cl2 3.4614 no .
H20A C7 3.2275 no 3_766
H20A C8 3.5599 no 3_766
H20A C20 2.9654 no 3_776
H20A H7 2.6794 no 3_766
H20A H8 3.2966 no 3_766
H20A H20A 2.8979 no 3_776
H20A H20B 3.0672 no 3_776
H20A H20C 2.4581 no 3_776
H20B Cl2 3.2519 no 3_776
H20B C20 3.5164 no 3_776
H20B H8 3.5087 no 3_766
H20B H20A 3.0672 no 3_776
H20B H20C 3.1006 no 3_776
H20B H21A 2.9363 no 3_766
H20C Cl1 3.3827 no .
H20C C20 3.0000 no 3_776
H20C H7 3.2991 no 1_565
H20C H8 3.3226 no 1_565
H20C H20A 2.4581 no 3_776
H20C H20B 3.1006 no 3_776
H20C H20C 2.9682 no 3_776
H21A Cl2 3.4493 no 1_545
H21A H20B 2.9363 no 3_766
H21A H21A 3.1883 no 3_766
H21B Cl2 3.4648 no 1_545
H21B C6 3.1967 no 3_766
H21B C7 2.9635 no 3_766
H21B C8 3.5257 no 3_766
H21B C26 3.3386 no .
H21B C27 3.3658 no .
H21B H7 2.9881 no 3_766
H21B H12A 3.2436 no 3_766
H21B H26 3.0638 no .
H21B H27 3.1058 no .
H21C As2 3.0650 no 1_545
H21C Cl1 3.2154 no 1_545
H21C Cl2 3.3131 no 1_545
H21C C27 3.3901 no .
H21C H27 3.2737 no .
H22 Cl1 2.6523 no 1_545
H22 H29 3.1695 no 3_666
H23A Cl1 3.5205 no .
H23A C30 3.2929 no 3_676
H23A H28 3.5665 no 3_666
H23A H30 2.5417 no 3_676
H23B C28 3.2304 no 3_666
H23B C29 3.3974 no .
H23B C29 3.4245 no 3_666
H23B H23B 3.4768 no 3_666
H23B H28 2.5555 no 3_666
H23B H29 3.3585 no .
H23B H29 2.9467 no 3_666
H23B H30 3.1809 no 3_676
H23C C25 3.3184 no .
H23C C26 3.4065 no .
H23C C27 3.2690 no .
H23C C28 3.0450 no .
H23C C29 2.9346 no .
H23C C30 3.0734 no .
H23C H28 3.5064 no .
H23C H29 3.3373 no .
H23C H30 3.5362 no .
H23C H30 3.4161 no 3_676
H24A C18 3.4115 no 1_545
H24A C28 3.0611 no 3_666
H24A C29 3.0851 no 3_666
H24A H15 3.3797 no 2_646
H24A H18 2.8046 no 1_545
H24A H28 2.5919 no 3_666
H24A H29 2.6425 no 3_666
H24B H28 3.1992 no 3_666
H24C C14 3.3311 no 2_646
H24C C15 2.8194 no 2_646
H24C C16 3.5151 no 2_646
H24C H14 3.4082 no 2_646
H24C H15 2.5128 no 2_646
H24C H18 3.5499 no 1_545
H26 C12 3.3888 no 3_766
H26 H7 3.5639 no 3_766
H26 H11A 2.8842 no 4_464
H26 H12A 2.5122 no 3_766
H26 H19 3.0943 no .
H26 H21B 3.0638 no .
H27 As2 3.3589 no 1_545
H27 Cl3 2.8142 no 1_545
H27 C3 3.5598 no 4_464
H27 C12 3.3249 no 3_766
H27 H3 2.7274 no 4_464
H27 H11B 3.2416 no 3_766
H27 H12A 2.4057 no 3_766
H27 H21B 3.1058 no .
H27 H21C 3.2737 no .
H28 As2 3.4390 no 1_545
H28 Cl3 3.1099 no 1_545
H28 C23 3.3660 no 3_666
H28 C24 3.2565 no 3_666
H28 H23A 3.5665 no 3_666
H28 H23B 2.5555 no 3_666
H28 H23C 3.5064 no .
H28 H24A 2.5919 no 3_666
H28 H24B 3.1992 no 3_666
H29 Cl1 2.9264 no 3_676
H29 C18 3.4854 no 3_676
H29 C24 3.4811 no 3_666
H29 H17 3.4670 no 3_676
H29 H18 2.6459 no 3_676
H29 H22 3.1695 no 3_666
H29 H23B 3.3585 no .
H29 H23B 2.9467 no 3_666
H29 H23C 3.3373 no .
H29 H24A 2.6425 no 3_666
H29 H30 3.0952 no 3_676
H30 C23 3.1997 no 3_676
H30 C29 3.3843 no 3_676
H30 C30 3.1305 no 3_676
H30 H17 3.4303 no 3_676
H30 H18 3.2764 no 3_676
H30 H23A 2.5417 no 3_676
H30 H23B 3.1809 no 3_676
H30 H23C 3.5362 no .
H30 H23C 3.4161 no 3_676
H30 H29 3.0952 no 3_676
H30 H30 2.6030 no 3_676

loop_
_geom_torsion_atom_site_label_1
_geom_torsion_atom_site_label_2
_geom_torsion_atom_site_label_3
_geom_torsion_atom_site_label_4
_geom_torsion
_geom_torsion_publ_flag
P9 As1 C1 C2 178.33(13) no
P9 As1 C1 C10 2.94(11) no
C1 As1 P9 C9 -0.22(6) no
C1 As1 P9 C19 -114.66(6) no
C1 As1 P9 C22 120.05(6) no
P9 As1 C13 C14 86.20(12) no
P9 As1 C13 C18 -94.73(10) no
C13 As1 P9 C9 -101.46(6) no
C13 As1 P9 C19 144.10(5) no
C13 As1 P9 C22 18.81(6) no
C1 As1 C13 C14 -2.49(14) no
C1 As1 C13 C18 176.58(11) no
C13 As1 C1 C2 -84.11(14) no
C13 As1 C1 C10 100.49(12) no
Cl1 As2 C25 C26 -105.93(11) no
Cl1 As2 C25 C30 77.46(9) no
Cl2 As2 C25 C26 -15.12(12) no
Cl2 As2 C25 C30 168.27(9) no
Cl3 As2 C25 C26 78.05(11) no
Cl3 As2 C25 C30 -98.56(9) no
As1 P9 C9 C8 178.84(13) no
As1 P9 C9 C10 -2.45(11) no
As1 P9 C19 C20 47.20(11) no
As1 P9 C19 C21 171.93(8) no
As1 P9 C22 C23 69.75(12) no
As1 P9 C22 C24 -58.81(12) no
C9 P9 C19 C20 -58.99(12) no
C9 P9 C19 C21 65.73(12) no
C19 P9 C9 C8 -68.68(16) no
C19 P9 C9 C10 110.03(12) no
C9 P9 C22 C23 -176.01(10) no
C9 P9 C22 C24 55.43(13) no
C22 P9 C9 C8 50.37(17) no
C22 P9 C9 C10 -130.92(11) no
C19 P9 C22 C23 -55.51(12) no
C19 P9 C22 C24 175.93(10) no
C22 P9 C19 C20 -179.57(9) no
C22 P9 C19 C21 -54.85(12) no
As1 C1 C2 C3 -175.21(11) no
As1 C1 C10 C5 175.30(10) no
As1 C1 C10 C9 -6.0(2) no
C2 C1 C10 C5 -0.4(2) no
C2 C1 C10 C9 178.28(15) no
C10 C1 C2 C3 0.1(3) no
C1 C2 C3 C4 0.8(3) no
C2 C3 C4 C5 -1.2(3) no
C2 C3 C4 C11 178.16(16) no
C3 C4 C5 C6 -176.56(15) no
C3 C4 C5 C10 1.0(3) no
C3 C4 C11 C12 175.46(19) no
C5 C4 C11 C12 -5.10(18) no
C11 C4 C5 C6 3.9(2) no
C11 C4 C5 C10 -178.58(14) no
C4 C5 C6 C7 176.60(14) no
C4 C5 C6 C12 -0.9(2) no
C4 C5 C10 C1 -0.1(2) no
C4 C5 C10 C9 -178.90(15) no
C6 C5 C10 C1 177.17(15) no
C6 C5 C10 C9 -1.6(2) no
C10 C5 C6 C7 -0.9(3) no
C10 C5 C6 C12 -178.42(15) no
C5 C6 C7 C8 1.9(3) no
C5 C6 C12 C11 -2.39(18) no
C7 C6 C12 C11 -179.36(18) no
C12 C6 C7 C8 178.65(17) no
C6 C7 C8 C9 -0.4(3) no
C7 C8 C9 P9 176.42(14) no
C7 C8 C9 C10 -2.2(3) no
P9 C9 C10 C1 5.7(2) no
P9 C9 C10 C5 -175.68(10) no
C8 C9 C10 C1 -175.53(15) no
C8 C9 C10 C5 3.1(2) no
C4 C11 C12 C6 4.49(17) no
As1 C13 C14 C15 -178.87(10) no
As1 C13 C18 C17 178.60(11) no
C14 C13 C18 C17 -2.3(3) no
C18 C13 C14 C15 2.1(2) no
C13 C14 C15 C16 -0.3(3) no
C14 C15 C16 C17 -1.4(3) no
C15 C16 C17 C18 1.2(3) no
C16 C17 C18 C13 0.6(3) no
As2 C25 C26 C27 -175.76(10) no
As2 C25 C30 C29 175.68(10) no
C26 C25 C30 C29 -1.1(2) no
C30 C25 C26 C27 0.7(2) no
C25 C26 C27 C28 0.3(2) no
C26 C27 C28 C29 -0.9(2) no
C27 C28 C29 C30 0.5(2) no
C28 C29 C30 C25 0.5(2) no
